data_7228183
loop_
_publ_author_name
'Cai, Songliang'
'He, Zi-Hao'
'Wu, Wan-Hua'
'Liu, Fang-Xiu'
'Huang, Xiao-Ling'
'Zheng, Shengrun'
'Fan, Jun'
'Zhang, Wei-Guang'

_publ_section_title
;
 A series of alkaline earth metal coordination polymers constructed from
 two newly designed imidazole-based dicarboxylate ligands containing
 pyridinylmethyl group
;
_journal_name_full CrystEngComm
_journal_paper_doi 10.1039/C7CE00568G
_journal_year 2017
_chemical_formula_sum 'C66 H78 Mg10 N18 O61 S'
_chemical_formula_weight 2374.62
_space_group_crystal_system trigonal
_space_group_IT_number 161
_space_group_name_Hall 'R 3 -2"c'
_space_group_name_H-M_alt 'R 3 c :H'
_symmetry_space_group_name_Hall 'R 3 -2"c'
_symmetry_space_group_name_H-M 'R 3 c :H'
_atom_sites_solution_hydrogens mixed
_audit_creation_method SHELXL-2014/7
_audit_update_record
;
2017-03-23 deposited with the CCDC.
2017-05-03 downloaded from the CCDC.
;
_cell_angle_alpha 90
_cell_angle_beta 90
_cell_angle_gamma 120
_cell_formula_units_Z 6
_cell_length_a 19.642(5)
_cell_length_b 19.642(5)
_cell_length_c 49.236(15)
_cell_measurement_reflns_used 1727
_cell_measurement_temperature 298(2)
_cell_measurement_theta_max 17.74
_cell_measurement_theta_min 2.42
_cell_volume 16451(8)
_computing_cell_refinement 'Bruker SAINT'
_computing_data_collection 'Bruker APEX2'
_computing_data_reduction 'Bruker SAINT'
_computing_molecular_graphics 'Bruker SHELXTL'
_computing_publication_material 'Bruker SHELXTL'
_computing_structure_refinement 'SHELXL-2014/7 (Sheldrick, 2014)'
_computing_structure_solution 'SHELXS-97 (Sheldrick, 2008)'
_diffrn_ambient_temperature 298(2)
_diffrn_measured_fraction_theta_full 1.000
_diffrn_measured_fraction_theta_max 1.000
_diffrn_measurement_device_type 'Bruker APEX-II CCD'
_diffrn_measurement_method '\f and \w scans'
_diffrn_radiation_type MoK\a
_diffrn_radiation_wavelength 0.71073
_diffrn_reflns_av_R_equivalents 0.1091
_diffrn_reflns_av_unetI/netI 0.1544
_diffrn_reflns_Laue_measured_fraction_full 1.000
_diffrn_reflns_Laue_measured_fraction_max 1.000
_diffrn_reflns_limit_h_max 18
_diffrn_reflns_limit_h_min -23
_diffrn_reflns_limit_k_max 23
_diffrn_reflns_limit_k_min -16
_diffrn_reflns_limit_l_max 58
_diffrn_reflns_limit_l_min -46
_diffrn_reflns_number 20136
_diffrn_reflns_point_group_measured_fraction_full 0.890
_diffrn_reflns_point_group_measured_fraction_max 0.890
_diffrn_reflns_theta_full 24.996
_diffrn_reflns_theta_max 24.996
_diffrn_reflns_theta_min 1.455
_diffrn_source 'fine-focus sealed tube'
_exptl_absorpt_coefficient_mu 0.194
_exptl_absorpt_correction_T_max 0.9640
_exptl_absorpt_correction_T_min 0.9531
_exptl_absorpt_correction_type multi-scan
_exptl_absorpt_process_details 'SADABS(sheldrick, 2008)'
_exptl_crystal_colour colorless
_exptl_crystal_density_diffrn 1.438
_exptl_crystal_density_method 'not measured'
_exptl_crystal_description Block
_exptl_crystal_F_000 7344
_exptl_crystal_size_max 0.250
_exptl_crystal_size_mid 0.230
_exptl_crystal_size_min 0.190
_refine_diff_density_max 1.359
_refine_diff_density_min -0.727
_refine_diff_density_rms 0.134
_refine_ls_abs_structure_details
;
 Flack x determined using 742 quotients [(I+)-(I-)]/[(I+)+(I-)]
 (Parsons, Flack and Wagner, Acta Cryst. B69 (2013) 249-259).
;
_refine_ls_abs_structure_Flack 0.3(3)
_refine_ls_extinction_method none
_refine_ls_goodness_of_fit_ref 1.097
_refine_ls_hydrogen_treatment constr
_refine_ls_matrix_type full
_refine_ls_number_parameters 475
_refine_ls_number_reflns 5748
_refine_ls_number_restraints 201
_refine_ls_restrained_S_all 1.108
_refine_ls_R_factor_all 0.1893
_refine_ls_R_factor_gt 0.1140
_refine_ls_shift/su_max 0.001
_refine_ls_shift/su_mean 0.000
_refine_ls_structure_factor_coef Fsqd
_refine_ls_weighting_details 'w=1/[\s^2^(Fo^2^)+(0.1830P)^2^+0.5073P] where P=(Fo^2^+2Fc^2^)/3'
_refine_ls_weighting_scheme calc
_refine_ls_wR_factor_gt 0.2866
_refine_ls_wR_factor_ref 0.3394
_reflns_Friedel_coverage 0.776
_reflns_Friedel_fraction_full 0.779
_reflns_Friedel_fraction_max 0.779
_reflns_number_gt 2948
_reflns_number_total 5748
_reflns_threshold_expression 'I > 2\s(I)'
_cod_data_source_file c7ce00568g2.cif
_cod_data_source_block 6
_cod_original_cell_volume 16451(10)
_cod_database_code 7228183
_shelx_shelxl_version_number 2014/7
_shelx_space_group_comment
;
The symmetry employed for this shelxl refinement is uniquely defined
by the following loop, which should always be used as a source of
symmetry information in preference to the above space-group names.
They are only intended as comments.
;
_shelx_estimated_absorpt_t_min 0.953
_shelx_estimated_absorpt_t_max 0.964

loop_
_space_group_symop_operation_xyz
'x, y, z'
'-y, x-y, z'
'-x+y, -x, z'
'-y, -x, z+1/2'
'-x+y, y, z+1/2'
'x, x-y, z+1/2'
'x+2/3, y+1/3, z+1/3'
'-y+2/3, x-y+1/3, z+1/3'
'-x+y+2/3, -x+1/3, z+1/3'
'-y+2/3, -x+1/3, z+5/6'
'-x+y+2/3, y+1/3, z+5/6'
'x+2/3, x-y+1/3, z+5/6'
'x+1/3, y+2/3, z+2/3'
'-y+1/3, x-y+2/3, z+2/3'
'-x+y+1/3, -x+2/3, z+2/3'
'-y+1/3, -x+2/3, z+7/6'
'-x+y+1/3, y+2/3, z+7/6'
'x+1/3, x-y+2/3, z+7/6'

loop_
_atom_site_label
_atom_site_type_symbol
_atom_site_fract_x
_atom_site_fract_y
_atom_site_fract_z
_atom_site_U_iso_or_equiv
_atom_site_adp_type
_atom_site_occupancy
_atom_site_site_symmetry_order
_atom_site_calc_flag
_atom_site_refinement_flags_posn
_atom_site_refinement_flags_adp
_atom_site_refinement_flags_occupancy
C1 C 0.6071(3) 0.0485(4) 0.96675(12) 0.060(2) Uani 1 1 d . U .
C2 C 0.6080(3) -0.0238(3) 0.97477(11) 0.0532(17) Uani 1 1 d . U .
C3 C 0.6267(3) -0.0752(3) 0.96190(11) 0.0529(18) Uani 1 1 d . U .
C4 C 0.6644(3) -0.0755(3) 0.93652(11) 0.058(2) Uani 1 1 d . U .
C5 C 0.5876(3) -0.1159(4) 1.00256(12) 0.063(2) Uani 1 1 d . U .
C6 C 0.5660(4) -0.1621(4) 1.02910(12) 0.074(2) Uani 1 1 d . U .
H6A H 0.5322 -0.1492 1.0396 0.089 Uiso 1 1 calc R U .
H6B H 0.5364 -0.2178 1.0250 0.089 Uiso 1 1 calc R U .
C7 C 0.6304(4) -0.1473(4) 1.04474(14) 0.075(2) Uani 1 1 d . U .
C8 C 0.6891(4) -0.0703(4) 1.05115(16) 0.086(2) Uani 1 1 d . U .
H8 H 0.6818 -0.0293 1.0454 0.103 Uiso 1 1 calc R U .
C9 C 0.7606(4) -0.0499(4) 1.06612(14) 0.080(3) Uani 1 1 d . U .
H9 H 0.7994 0.0020 1.0691 0.096 Uiso 1 1 calc R U .
C10 C 0.7671(4) -0.1107(4) 1.07534(15) 0.082(2) Uani 1 1 d . U .
H10 H 0.8119 -0.0991 1.0853 0.098 Uiso 1 1 calc R U .
C11 C 0.6452(4) -0.2064(4) 1.05617(13) 0.081(3) Uani 1 1 d . U .
H11 H 0.6078 -0.2589 1.0533 0.097 Uiso 1 1 calc R U .
C12 C 0.6273(3) 0.1774(3) 0.87589(12) 0.0525(18) Uani 1 1 d . U .
C13 C 0.6736(3) 0.1874(3) 0.85170(10) 0.0472(16) Uani 1 1 d . U .
C14 C 0.7019(3) 0.1402(3) 0.83954(11) 0.0574(19) Uani 1 1 d . U .
C15 C 0.6991(3) 0.0666(3) 0.84563(11) 0.0499(18) Uani 1 1 d . U .
C16 C 0.7397(3) 0.2478(3) 0.81572(9) 0.0406(15) Uani 1 1 d . U .
C17 C 0.7747(4) 0.3076(3) 0.79364(12) 0.061(2) Uani 1 1 d . U .
H17A H 0.7386 0.3263 0.7892 0.073 Uiso 1 1 calc R U .
H17B H 0.7812 0.2830 0.7775 0.073 Uiso 1 1 calc R U .
C18 C 0.8542(4) 0.3778(3) 0.80147(14) 0.071(2) Uani 1 1 d . U .
C19 C 0.9036(4) 0.3808(4) 0.82064(16) 0.087(3) Uani 1 1 d . U .
H19 H 0.8883 0.3353 0.8307 0.104 Uiso 1 1 calc R U .
C20 C 0.9756(5) 0.4453(5) 0.8268(2) 0.117(4) Uani 1 1 d . U .
H20 H 1.0093 0.4468 0.8404 0.141 Uiso 1 1 calc R U .
C21 C 0.9913(4) 0.5120(4) 0.80869(19) 0.090(3) Uani 1 1 d . U .
H21 H 1.0388 0.5581 0.8116 0.108 Uiso 1 1 calc R U .
C22 C 0.8826(4) 0.4477(4) 0.78619(16) 0.089(3) Uani 1 1 d . U .
H22 H 0.8516 0.4474 0.7719 0.107 Uiso 1 1 calc R U .
Mg1 Mg 0.80001(10) 0.12391(10) 0.79727(3) 0.0484(5) Uani 1 1 d . . .
Mg2 Mg 0.64230(11) 0.04873(10) 0.90512(4) 0.0557(6) Uani 1 1 d . . .
Mg3 Mg 0.6667 0.3333 0.85592(6) 0.0459(8) Uani 1 3 d S T P
Mg4 Mg 0.52711(11) 0.00993(13) 1.01874(4) 0.0717(7) Uani 1 1 d . . .
N1 N 0.5792(2) -0.0522(3) 1.00055(9) 0.0613(15) Uani 1 1 d . U .
N2 N 0.6151(2) -0.1327(3) 0.98108(10) 0.0572(16) Uani 1 1 d . U .
N3 N 0.7123(3) -0.1896(3) 1.07124(10) 0.0633(17) Uani 1 1 d . U .
N4 N 0.6955(2) 0.2528(2) 0.83593(8) 0.0462(13) Uani 1 1 d . U .
N5 N 0.7450(3) 0.1814(2) 0.81635(9) 0.0521(15) Uani 1 1 d . U .
N6 N 0.9507(4) 0.5146(4) 0.79058(17) 0.103(3) Uani 1 1 d . U .
O1 O 0.5852(2) 0.0805(2) 0.98569(9) 0.0858(16) Uani 1 1 d . . .
O2 O 0.6304(2) 0.0801(2) 0.94391(8) 0.0681(13) Uani 1 1 d . . .
O3 O 0.6765(2) -0.0259(2) 0.91753(8) 0.0677(13) Uani 1 1 d . . .
O4 O 0.6825(2) -0.1288(2) 0.93335(8) 0.0612(13) Uani 1 1 d . . .
O5 O 0.6143(2) 0.23417(18) 0.88112(7) 0.0528(12) Uani 1 1 d . . .
O6 O 0.6035(2) 0.1193(2) 0.89156(8) 0.0661(13) Uani 1 1 d . . .
O7 O 0.6578(2) 0.02456(19) 0.86459(8) 0.0591(13) Uani 1 1 d . . .
O8 O 0.7353(2) 0.04798(19) 0.82922(8) 0.0548(12) Uani 1 1 d . . .
O1W O 0.7036(3) 0.0600(3) 0.77047(9) 0.0836(19) Uani 1 1 d . . .
H1WA H 0.6650 0.0209 0.7639 0.100 Uiso 1 1 d R U .
H1WB H 0.7188 0.0988 0.7599 0.100 Uiso 1 1 d R U .
O2W O 0.8397(3) 0.0505(2) 0.78378(12) 0.101(2) Uani 1 1 d . . .
H2WA H 0.8643 0.0309 0.7763 0.121 Uiso 1 1 d R U .
H2WB H 0.8017 0.0156 0.7927 0.121 Uiso 1 1 d R U .
O3W O 0.5257(3) -0.0424(3) 0.90463(12) 0.090(2) Uani 1 1 d . . .
H3WA H 0.4885 -0.0747 0.8948 0.108 Uiso 1 1 d R U .
H3WB H 0.5215 -0.0603 0.9203 0.108 Uiso 1 1 d R U .
O4W O 0.6156(3) 0.0814(4) 1.04510(14) 0.183(3) Uani 1 1 d . . .
H4WA H 0.6413 0.1041 1.0593 0.219 Uiso 1 1 d R U .
H4WB H 0.6439 0.0977 1.0316 0.219 Uiso 1 1 d R U .
O5W O 0.4814(4) -0.0651(3) 1.05243(12) 0.144(2) Uani 1 1 d . . .
H5WA H 0.4478 -0.1004 1.0629 0.173 Uiso 1 1 d R U .
H5WB H 0.5256 -0.0449 1.0594 0.173 Uiso 1 1 d R U .
O6W O 0.4242(3) -0.0647(3) 0.99771(13) 0.107(2) Uani 1 1 d . . .
H6WA H 0.3838 -0.0602 0.9954 0.129 Uiso 1 1 d R U .
H6WB H 0.4166 -0.1066 0.9907 0.129 Uiso 1 1 d R U .
O7W O 0.4723(3) 0.0730(3) 1.02751(11) 0.0949(19) Uani 1 1 d . . .
H7WA H 0.4507 0.0972 1.0212 0.114 Uiso 1 1 d R U .
H7WB H 0.4745 0.0772 1.0447 0.114 Uiso 1 1 d R U .
O8W O 0.4336(5) 0.0051(7) 0.9409(2) 0.245(5) Uani 1 1 d . . .
O10W O 0.3792(14) 0.7757(13) 0.9749(6) 0.412(9) Uani 1 1 d . U .
O11W O 0.3557(15) 0.7506(12) 0.0458(7) 0.409(9) Uani 1 1 d . U .
O9W O 0.5612(5) 0.2444(5) 0.0483(3) 0.450(5) Uani 1 1 d . . .
S1 S 0.6667 0.3333 0.96050(9) 0.1229(16) Uani 1 3 d DS TU P
O9 O 0.6144(3) 0.2359(3) 0.93702(11) 0.065(2) Uani 0.6667 1 d D U P
O10 O 0.6772(4) 0.2581(4) 0.98561(14) 0.085(3) Uani 0.6667 1 d D U P

loop_
_atom_site_aniso_label
_atom_site_aniso_U_11
_atom_site_aniso_U_22
_atom_site_aniso_U_33
_atom_site_aniso_U_23
_atom_site_aniso_U_13
_atom_site_aniso_U_12
C1 0.058(3) 0.081(3) 0.048(3) 0.004(2) 0.011(2) 0.0388(19)
C2 0.050(2) 0.079(3) 0.037(3) -0.001(2) 0.002(2) 0.0375(17)
C3 0.053(2) 0.066(3) 0.041(3) 0.001(2) 0.005(2) 0.0309(18)
C4 0.066(3) 0.071(3) 0.036(3) 0.012(2) -0.003(2) 0.033(2)
C5 0.057(3) 0.092(3) 0.041(3) 0.013(3) 0.008(2) 0.039(2)
C6 0.090(3) 0.103(3) 0.051(3) 0.017(3) 0.013(3) 0.064(2)
C7 0.109(3) 0.078(3) 0.054(3) 0.011(3) 0.013(3) 0.060(2)
C8 0.107(3) 0.104(3) 0.077(4) 0.014(3) 0.008(3) 0.076(2)
C9 0.096(4) 0.077(3) 0.063(4) 0.005(3) 0.008(3) 0.040(3)
C10 0.087(3) 0.110(4) 0.068(4) 0.011(3) 0.003(3) 0.064(2)
C11 0.079(3) 0.113(4) 0.049(3) 0.012(3) 0.019(3) 0.047(3)
C12 0.052(2) 0.052(2) 0.052(3) -0.007(2) -0.010(2) 0.0258(17)
C13 0.054(2) 0.052(2) 0.036(2) 0.002(2) 0.005(2) 0.0256(17)
C14 0.063(3) 0.068(3) 0.044(3) 0.010(2) 0.001(2) 0.0343(19)
C15 0.064(3) 0.044(2) 0.039(3) 0.001(2) 0.002(2) 0.0251(18)
C16 0.047(2) 0.043(2) 0.034(2) 0.0054(18) -0.0012(19) 0.0236(15)
C17 0.076(3) 0.044(3) 0.051(3) 0.018(2) 0.019(3) 0.022(2)
C18 0.077(3) 0.062(3) 0.078(4) 0.012(3) 0.019(3) 0.038(2)
C19 0.089(4) 0.067(3) 0.098(5) -0.026(3) -0.016(4) 0.034(3)
C20 0.092(5) 0.116(5) 0.139(7) -0.010(5) -0.002(5) 0.048(3)
C21 0.072(3) 0.079(3) 0.125(6) -0.027(4) 0.006(4) 0.041(2)
C22 0.110(4) 0.066(3) 0.086(4) 0.011(3) 0.031(4) 0.038(3)
Mg1 0.0582(8) 0.0556(8) 0.0329(8) 0.0007(7) 0.0014(7) 0.0295(6)
Mg2 0.0719(9) 0.0608(8) 0.0424(9) 0.0092(7) 0.0145(8) 0.0392(6)
Mg3 0.0450(10) 0.0450(10) 0.0477(16) 0.000 0.000 0.0225(5)
Mg4 0.0754(9) 0.1110(12) 0.0444(10) -0.0058(9) 0.0066(9) 0.0583(7)
N1 0.0623(19) 0.099(2) 0.044(2) 0.006(2) 0.0029(18) 0.0567(14)
N2 0.052(2) 0.068(2) 0.053(2) 0.012(2) 0.001(2) 0.0309(15)
N3 0.064(2) 0.071(2) 0.053(3) -0.003(2) -0.006(2) 0.0319(17)
N4 0.0544(19) 0.0530(18) 0.040(2) -0.0005(17) -0.0077(17) 0.0331(13)
N5 0.056(2) 0.050(2) 0.044(2) 0.0073(18) 0.0072(19) 0.0222(15)
N6 0.107(4) 0.087(3) 0.113(5) 0.010(3) 0.017(4) 0.046(2)
O1 0.124(2) 0.122(2) 0.051(2) 0.015(2) 0.0217(19) 0.0921(15)
O2 0.104(2) 0.0711(17) 0.050(2) 0.0132(16) 0.0223(18) 0.0592(13)
O3 0.093(2) 0.0809(18) 0.051(2) 0.0235(16) 0.0182(17) 0.0596(13)
O4 0.0759(19) 0.0785(19) 0.040(2) 0.0071(16) 0.0043(16) 0.0467(13)
O5 0.0641(17) 0.0493(16) 0.0482(19) 0.0068(15) 0.0125(16) 0.0308(12)
O6 0.0746(18) 0.0832(19) 0.055(2) 0.0267(17) 0.0173(17) 0.0506(13)
O7 0.085(2) 0.0523(16) 0.0461(19) 0.0060(15) 0.0113(17) 0.0389(13)
O8 0.0740(17) 0.0490(15) 0.053(2) -0.0009(15) 0.0054(16) 0.0397(11)
O1W 0.088(3) 0.073(3) 0.058(2) -0.002(2) -0.009(2) 0.017(2)
O2W 0.118(3) 0.074(2) 0.133(4) 0.007(2) 0.031(3) 0.0650(16)
O3W 0.065(2) 0.092(3) 0.094(3) 0.017(3) 0.014(2) 0.025(2)
O4W 0.191(3) 0.304(5) 0.141(5) -0.086(4) -0.099(3) 0.189(2)
O5W 0.228(4) 0.136(3) 0.106(3) 0.013(3) 0.086(3) 0.118(2)
O6W 0.078(2) 0.139(3) 0.131(4) -0.035(3) -0.035(2) 0.0734(16)
O7W 0.088(2) 0.122(3) 0.091(3) 0.004(3) 0.019(2) 0.0643(17)
O8W 0.149(5) 0.441(10) 0.165(7) 0.135(6) 0.045(5) 0.163(5)
O10W 0.410(11) 0.440(12) 0.407(13) -0.043(10) 0.009(10) 0.229(7)
O11W 0.386(12) 0.420(12) 0.396(12) -0.002(10) -0.003(11) 0.183(8)
O9W 0.389(6) 0.094(5) 0.815(12) 0.070(6) 0.488(5) 0.082(4)
S1 0.140(2) 0.140(2) 0.088(3) 0.000 0.000 0.0702(11)
O9 0.074(3) 0.082(3) 0.031(3) 0.000(2) 0.000(2) 0.031(2)
O10 0.092(4) 0.086(4) 0.063(4) -0.005(3) -0.011(3) 0.035(3)

loop_
_atom_type_symbol
_atom_type_description
_atom_type_scat_dispersion_real
_atom_type_scat_dispersion_imag
_atom_type_scat_source
C C 0.0033 0.0016 'International Tables Vol C Tables 4.2.6.8 and 6.1.1.4'
H H 0.0000 0.0000 'International Tables Vol C Tables 4.2.6.8 and 6.1.1.4'
N N 0.0061 0.0033 'International Tables Vol C Tables 4.2.6.8 and 6.1.1.4'
O O 0.0106 0.0060 'International Tables Vol C Tables 4.2.6.8 and 6.1.1.4'
Mg Mg 0.0486 0.0363 'International Tables Vol C Tables 4.2.6.8 and 6.1.1.4'
S S 0.1246 0.1234 'International Tables Vol C Tables 4.2.6.8 and 6.1.1.4'

loop_
_geom_angle_atom_site_label_1
_geom_angle_atom_site_label_2
_geom_angle_atom_site_label_3
_geom_angle
_geom_angle_site_symmetry_1
_geom_angle_site_symmetry_3
O2 C1 O1 121.7(6) . .
O2 C1 C2 122.4(6) . .
O1 C1 C2 115.8(5) . .
C3 C2 N1 109.2(5) . .
C3 C2 C1 135.2(5) . .
N1 C2 C1 115.4(6) . .
C2 C3 N2 106.4(5) . .
C2 C3 C4 135.7(6) . .
N2 C3 C4 117.1(6) . .
O4 C4 O3 120.8(5) . .
O4 C4 C3 117.4(5) . .
O3 C4 C3 121.7(6) . .
N2 C5 N1 115.8(5) . .
N2 C5 C6 124.9(7) . .
N1 C5 C6 119.3(6) . .
C7 C6 C5 113.6(5) . .
C7 C6 H6A 108.9 . .
C5 C6 H6A 108.9 . .
C7 C6 H6B 108.9 . .
C5 C6 H6B 108.9 . .
H6A C6 H6B 107.7 . .
C6 C7 C8 121.7(7) . .
C6 C7 C11 125.3(6) . .
C8 C7 C11 113.0(7) . .
C7 C8 C9 124.8(8) . .
C7 C8 H8 117.6 . .
C9 C8 H8 117.6 . .
C10 C9 C8 115.8(6) . .
C10 C9 H9 122.1 . .
C8 C9 H9 122.1 . .
C9 C10 N3 125.3(7) . .
C9 C10 H10 117.3 . .
N3 C10 H10 117.3 . .
N3 C11 C7 124.1(6) . .
N3 C11 H11 118.0 . .
C7 C11 H11 118.0 . .
O6 C12 O5 121.3(5) . .
O6 C12 C13 123.3(6) . .
O5 C12 C13 115.4(5) . .
N4 C13 C14 109.2(5) . .
N4 C13 C12 118.2(6) . .
C14 C13 C12 132.6(5) . .
N5 C14 C13 106.4(5) . .
N5 C14 C15 116.9(6) . .
C13 C14 C15 136.6(5) . .
O7 C15 O8 124.8(6) . .
O7 C15 C14 120.4(6) . .
O8 C15 C14 114.6(5) . .
N4 C16 N5 114.3(4) . .
N4 C16 C17 122.5(5) . .
N5 C16 C17 123.1(5) . .
C16 C17 C18 112.8(5) . .
C16 C17 H17A 109.0 . .
C18 C17 H17A 109.0 . .
C16 C17 H17B 109.0 . .
C18 C17 H17B 109.0 . .
H17A C17 H17B 107.8 . .
C19 C18 C22 114.1(6) . .
C19 C18 C17 127.6(6) . .
C22 C18 C17 118.1(6) . .
C18 C19 C20 125.7(8) . .
C18 C19 H19 117.1 . .
C20 C19 H19 117.1 . .
C19 C20 C21 110.1(9) . .
C19 C20 H20 124.9 . .
C21 C20 H20 124.9 . .
N6 C21 C20 128.8(6) . .
N6 C21 H21 115.6 . .
C20 C21 H21 115.6 . .
N6 C22 C18 125.5(8) . .
N6 C22 H22 117.2 . .
C18 C22 H22 117.2 . .
O4 Mg1 O2W 93.66(19) 11_654 .
O4 Mg1 O8 173.1(2) 11_654 .
O2W Mg1 O8 92.9(2) . .
O4 Mg1 O1W 88.41(18) 11_654 .
O2W Mg1 O1W 85.6(2) . .
O8 Mg1 O1W 90.07(16) . .
O4 Mg1 N5 97.31(18) 11_654 .
O2W Mg1 N5 168.9(2) . .
O8 Mg1 N5 76.07(17) . .
O1W Mg1 N5 92.8(2) . .
O4 Mg1 N2 77.53(19) 11_654 11_654
O2W Mg1 N2 87.71(18) . 11_654
O8 Mg1 N2 104.78(17) . 11_654
O1W Mg1 N2 164.0(2) . 11_654
N5 Mg1 N2 96.46(17) . 11_654
O4 Mg1 H1WB 68.0 11_654 .
O2W Mg1 H1WB 93.2 . .
O8 Mg1 H1WB 109.6 . .
O1W Mg1 H1WB 21.4 . .
N5 Mg1 H1WB 89.2 . .
N2 Mg1 H1WB 145.5 11_654 .
O4 Mg1 H2WB 114.8 11_654 .
O2W Mg1 H2WB 22.8 . .
O8 Mg1 H2WB 71.4 . .
O1W Mg1 H2WB 78.5 . .
N5 Mg1 H2WB 146.2 . .
N2 Mg1 H2WB 100.4 11_654 .
H1WB Mg1 H2WB 93.2 . .
O3 Mg2 O6 177.03(17) . .
O3 Mg2 O2 93.80(19) . .
O6 Mg2 O2 87.9(2) . .
O3 Mg2 O3W 90.1(2) . .
O6 Mg2 O3W 87.4(2) . .
O2 Mg2 O3W 91.6(2) . .
O3 Mg2 O7 89.10(19) . .
O6 Mg2 O7 89.33(19) . .
O2 Mg2 O7 176.17(18) . .
O3W Mg2 O7 90.9(2) . .
O3 Mg2 N3 90.03(18) . 11_654
O6 Mg2 N3 92.42(17) . 11_654
O2 Mg2 N3 89.83(18) . 11_654
O3W Mg2 N3 178.6(2) . 11_654
O7 Mg2 N3 87.66(17) . 11_654
O3 Mg2 H3WB 78.0 . .
O6 Mg2 H3WB 100.0 . .
O2 Mg2 H3WB 76.6 . .
O3W Mg2 H3WB 20.1 . .
O7 Mg2 H3WB 106.5 . .
N3 Mg2 H3WB 161.1 11_654 .
O5 Mg3 O5 88.51(16) 2_655 3_665
O5 Mg3 O5 88.51(17) 2_655 .
O5 Mg3 O5 88.51(16) 3_665 .
O5 Mg3 N4 93.67(15) 2_655 .
O5 Mg3 N4 165.34(17) 3_665 .
O5 Mg3 N4 77.07(15) . .
O5 Mg3 N4 77.07(15) 2_655 2_655
O5 Mg3 N4 93.68(15) 3_665 2_655
O5 Mg3 N4 165.34(17) . 2_655
N4 Mg3 N4 100.94(17) . 2_655
O5 Mg3 N4 165.34(17) 2_655 3_665
O5 Mg3 N4 77.07(15) 3_665 3_665
O5 Mg3 N4 93.68(15) . 3_665
N4 Mg3 N4 100.95(17) . 3_665
N4 Mg3 N4 100.94(17) 2_655 3_665
O7W Mg4 O4W 88.6(3) . .
O7W Mg4 O1 92.3(2) . .
O4W Mg4 O1 92.5(2) . .
O7W Mg4 O6W 84.9(2) . .
O4W Mg4 O6W 169.9(3) . .
O1 Mg4 O6W 95.5(2) . .
O7W Mg4 O5W 95.1(3) . .
O4W Mg4 O5W 84.2(3) . .
O1 Mg4 O5W 171.9(3) . .
O6W Mg4 O5W 88.6(2) . .
O7W Mg4 N1 167.4(2) . .
O4W Mg4 N1 99.8(3) . .
O1 Mg4 N1 78.0(2) . .
O6W Mg4 N1 87.9(2) . .
O5W Mg4 N1 95.1(3) . .
O7W Mg4 H4WB 97.2 . .
O4W Mg4 H4WB 22.3 . .
O1 Mg4 H4WB 71.7 . .
O6W Mg4 H4WB 167.1 . .
O5W Mg4 H4WB 103.9 . .
N1 Mg4 H4WB 87.6 . .
O7W Mg4 H5WB 102.4 . .
O4W Mg4 H5WB 64.7 . .
O1 Mg4 H5WB 152.1 . .
O6W Mg4 H5WB 109.1 . .
O5W Mg4 H5WB 21.4 . .
N1 Mg4 H5WB 89.7 . .
H4WB Mg4 H5WB 83.0 . .
O7W Mg4 H7WB 19.9 . .
O4W Mg4 H7WB 75.0 . .
O1 Mg4 H7WB 107.0 . .
O6W Mg4 H7WB 96.7 . .
O5W Mg4 H7WB 79.4 . .
N1 Mg4 H7WB 172.7 . .
H4WB Mg4 H7WB 89.0 . .
H5WB Mg4 H7WB 83.4 . .
C5 N1 C2 103.0(5) . .
C5 N1 Mg4 144.6(4) . .
C2 N1 Mg4 111.7(4) . .
C5 N2 C3 105.3(6) . .
C5 N2 Mg1 145.5(5) . 17_644
C3 N2 Mg1 109.0(4) . 17_644
C10 N3 C11 116.9(6) . .
C10 N3 Mg2 124.5(5) . 17_644
C11 N3 Mg2 114.2(5) . 17_644
C16 N4 C13 105.1(5) . .
C16 N4 Mg3 142.8(3) . .
C13 N4 Mg3 110.6(4) . .
C16 N5 C14 104.9(5) . .
C16 N5 Mg1 143.2(3) . .
C14 N5 Mg1 111.7(4) . .
C21 N6 C22 115.6(7) . .
C1 O1 Mg4 116.1(4) . .
C1 O2 Mg2 138.8(4) . .
C4 O3 Mg2 141.3(4) . .
C4 O4 Mg1 119.0(3) . 17_644
C12 O5 Mg3 117.9(3) . .
C12 O6 Mg2 137.4(4) . .
C15 O7 Mg2 133.0(3) . .
C15 O8 Mg1 120.6(4) . .
Mg1 O1W H1WA 157.0 . .
Mg1 O1W H1WB 92.4 . .
H1WA O1W H1WB 110.1 . .
Mg1 O2W H2WA 165.5 . .
Mg1 O2W H2WB 84.9 . .
H2WA O2W H2WB 109.6 . .
Mg2 O3W H3WA 145.3 . .
Mg2 O3W H3WB 100.7 . .
H3WA O3W H3WB 110.2 . .
Mg4 O4W H4WA 163.2 . .
Mg4 O4W H4WB 86.0 . .
H4WA O4W H4WB 110.7 . .
Mg4 O5W H5WA 159.4 . .
Mg4 O5W H5WB 90.8 . .
H5WA O5W H5WB 109.8 . .
Mg4 O6W H6WA 128.5 . .
Mg4 O6W H6WB 122.0 . .
H6WA O6W H6WB 109.4 . .
Mg4 O7W H7WA 146.2 . .
Mg4 O7W H7WB 104.6 . .
H7WA O7W H7WB 109.1 . .
O10 S1 O10 86.3(3) . 2_655
O10 S1 O10 86.3(3) . 3_665
O10 S1 O10 86.3(3) 2_655 3_665
O10 S1 O9 104.6(3) . 2_655
O10 S1 O9 81.2(3) 2_655 2_655
O10 S1 O9 162.7(3) 3_665 2_655
O10 S1 O9 81.2(3) . .
O10 S1 O9 162.7(3) 2_655 .
O10 S1 O9 104.6(3) 3_665 .
O9 S1 O9 90.6(3) 2_655 .
O10 S1 O9 162.7(3) . 3_665
O10 S1 O9 104.6(3) 2_655 3_665
O10 S1 O9 81.2(3) 3_665 3_665
O9 S1 O9 90.5(3) 2_655 3_665
O9 S1 O9 90.6(3) . 3_665

loop_
_geom_bond_atom_site_label_1
_geom_bond_atom_site_label_2
_geom_bond_distance
_geom_bond_site_symmetry_2
C1 O2 1.255(7) .
C1 O1 1.313(8) .
C1 C2 1.483(10) .
C2 C3 1.388(10) .
C2 N1 1.388(7) .
C3 N2 1.401(8) .
C3 C4 1.453(8) .
C4 O4 1.274(9) .
C4 O3 1.283(7) .
C5 N2 1.303(8) .
C5 N1 1.346(10) .
C5 C6 1.525(9) .
C6 C7 1.382(10) .
C6 H6A 0.9700 .
C6 H6B 0.9700 .
C7 C8 1.404(8) .
C7 C11 1.445(12) .
C8 C9 1.453(11) .
C8 H8 0.9300 .
C9 C10 1.342(12) .
C9 H9 0.9300 .
C10 N3 1.391(8) .
C10 H10 0.9300 .
C11 N3 1.402(9) .
C11 H11 0.9300 .
C12 O6 1.259(7) .
C12 O5 1.287(8) .
C12 C13 1.452(8) .
C13 N4 1.373(7) .
C13 C14 1.430(10) .
C14 N5 1.411(7) .
C14 C15 1.449(9) .
C15 O7 1.241(6) .
C15 O8 1.246(7) .
C16 N4 1.356(7) .
C16 N5 1.360(8) .
C16 C17 1.492(7) .
C17 C18 1.528(8) .
C17 H17A 0.9700 .
C17 H17B 0.9700 .
C18 C19 1.335(11) .
C18 C22 1.412(10) .
C19 C20 1.381(10) .
C19 H19 0.9300 .
C20 C21 1.485(14) .
C20 H20 0.9300 .
C21 N6 1.214(12) .
C21 H21 0.9300 .
C22 N6 1.343(8) .
C22 H22 0.9300 .
Mg1 O4 2.057(4) 11_654
Mg1 O2W 2.062(6) .
Mg1 O8 2.102(4) .
Mg1 O1W 2.128(5) .
Mg1 N5 2.132(6) .
Mg1 N2 2.217(6) 11_654
Mg1 H1WB 2.3217 .
Mg1 H2WB 2.1569 .
Mg2 O3 1.989(5) .
Mg2 O6 2.001(5) .
Mg2 O2 2.055(4) .
Mg2 O3W 2.086(4) .
Mg2 O7 2.109(4) .
Mg2 N3 2.185(7) 11_654
Mg2 H3WB 2.3858 .
Mg3 O5 2.095(4) 2_655
Mg3 O5 2.095(4) 3_665
Mg3 O5 2.095(4) .
Mg3 N4 2.165(5) .
Mg3 N4 2.165(5) 2_655
Mg3 N4 2.165(5) 3_665
Mg4 O7W 2.052(7) .
Mg4 O4W 2.058(6) .
Mg4 O1 2.071(5) .
Mg4 O6W 2.084(5) .
Mg4 O5W 2.099(6) .
Mg4 N1 2.141(6) .
Mg4 H4WB 2.1629 .
Mg4 H5WB 2.2670 .
Mg4 H7WB 2.4103 .
N2 Mg1 2.217(6) 17_644
N3 Mg2 2.186(6) 17_644
O4 Mg1 2.058(4) 17_644
O1W H1WA 0.8285 .
O1W H1WB 0.8462 .
O2W H2WA 0.8393 .
O2W H2WB 0.8407 .
O3W H3WA 0.8402 .
O3W H3WB 0.8334 .
O4W H4WA 0.8455 .
O4W H4WB 0.8227 .
O5W H5WA 0.8499 .
O5W H5WB 0.8276 .
O6W H6WA 0.8479 .
O6W H6WB 0.8340 .
O7W H7WA 0.8377 .
O7W H7WB 0.8476 .
S1 O10 2.015(8) .
S1 O10 2.015(8) 2_655
S1 O10 2.015(8) 3_665
S1 O9 2.022(6) 2_655
S1 O9 2.022(6) .
S1 O9 2.022(6) 3_665

loop_
_geom_torsion_atom_site_label_1
_geom_torsion_atom_site_label_2
_geom_torsion_atom_site_label_3
_geom_torsion_atom_site_label_4
_geom_torsion
_geom_torsion_site_symmetry_4
O2 C1 C2 C3 -4.1(9) .
O1 C1 C2 C3 -179.7(5) .
O2 C1 C2 N1 -179.0(5) .
O1 C1 C2 N1 5.3(7) .
N1 C2 C3 N2 -4.9(6) .
C1 C2 C3 N2 180.0(5) .
N1 C2 C3 C4 -173.6(6) .
C1 C2 C3 C4 11.2(11) .
C2 C3 C4 O4 169.3(6) .
N2 C3 C4 O4 1.4(7) .
C2 C3 C4 O3 -13.3(10) .
N2 C3 C4 O3 178.9(4) .
N2 C5 C6 C7 76.6(8) .
N1 C5 C6 C7 -102.6(8) .
C5 C6 C7 C8 50.9(10) .
C5 C6 C7 C11 -129.2(7) .
C6 C7 C8 C9 -176.3(7) .
C11 C7 C8 C9 3.9(11) .
C7 C8 C9 C10 -3.5(12) .
C8 C9 C10 N3 1.2(11) .
C6 C7 C11 N3 177.8(7) .
C8 C7 C11 N3 -2.3(10) .
O6 C12 C13 N4 179.2(5) .
O5 C12 C13 N4 -3.5(7) .
O6 C12 C13 C14 0.9(9) .
O5 C12 C13 C14 178.2(5) .
N4 C13 C14 N5 2.6(6) .
C12 C13 C14 N5 -179.0(5) .
N4 C13 C14 C15 180.0(6) .
C12 C13 C14 C15 -1.6(11) .
N5 C14 C15 O7 -175.0(5) .
C13 C14 C15 O7 7.8(10) .
N5 C14 C15 O8 -0.6(7) .
C13 C14 C15 O8 -177.7(6) .
N4 C16 C17 C18 85.9(7) .
N5 C16 C17 C18 -98.5(6) .
C16 C17 C18 C19 21.6(11) .
C16 C17 C18 C22 -162.0(7) .
C22 C18 C19 C20 2.6(14) .
C17 C18 C19 C20 179.1(9) .
C18 C19 C20 C21 -0.8(15) .
C19 C20 C21 N6 -0.3(16) .
C19 C18 C22 N6 -3.8(13) .
C17 C18 C22 N6 179.3(8) .
N2 C5 N1 C2 -2.4(6) .
C6 C5 N1 C2 176.8(5) .
N2 C5 N1 Mg4 165.9(4) .
C6 C5 N1 Mg4 -14.9(9) .
C3 C2 N1 C5 4.4(5) .
C1 C2 N1 C5 -179.3(4) .
C3 C2 N1 Mg4 -168.3(3) .
C1 C2 N1 Mg4 7.9(5) .
N1 C5 N2 C3 -0.5(6) .
C6 C5 N2 C3 -179.7(5) .
N1 C5 N2 Mg1 173.6(4) 17_644
C6 C5 N2 Mg1 -5.6(10) 17_644
C2 C3 N2 C5 3.3(5) .
C4 C3 N2 C5 174.4(5) .
C2 C3 N2 Mg1 -173.2(3) 17_644
C4 C3 N2 Mg1 -2.1(5) 17_644
C9 C10 N3 C11 0.2(11) .
C9 C10 N3 Mg2 155.1(6) 17_644
C7 C11 N3 C10 0.4(10) .
C7 C11 N3 Mg2 -157.1(6) 17_644
N5 C16 N4 C13 3.2(5) .
C17 C16 N4 C13 179.2(4) .
N5 C16 N4 Mg3 166.9(4) .
C17 C16 N4 Mg3 -17.2(8) .
C14 C13 N4 C16 -3.5(5) .
C12 C13 N4 C16 177.9(4) .
C14 C13 N4 Mg3 -173.0(3) .
C12 C13 N4 Mg3 8.3(5) .
N4 C16 N5 C14 -1.6(5) .
C17 C16 N5 C14 -177.5(5) .
N4 C16 N5 Mg1 -175.3(4) .
C17 C16 N5 Mg1 8.8(9) .
C13 C14 N5 C16 -0.6(5) .
C15 C14 N5 C16 -178.6(4) .
C13 C14 N5 Mg1 175.3(3) .
C15 C14 N5 Mg1 -2.7(6) .
C20 C21 N6 C22 -0.7(16) .
C18 C22 N6 C21 2.9(14) .
O2 C1 O1 Mg4 167.7(4) .
C2 C1 O1 Mg4 -16.6(6) .
O1 C1 O2 Mg2 -158.7(4) .
C2 C1 O2 Mg2 25.9(9) .
O4 C4 O3 Mg2 160.0(4) .
C3 C4 O3 Mg2 -17.3(8) .
O3 C4 O4 Mg1 -177.4(4) 17_644
C3 C4 O4 Mg1 0.1(6) 17_644
O6 C12 O5 Mg3 173.6(4) .
C13 C12 O5 Mg3 -3.8(6) .
O5 C12 O6 Mg2 -142.6(5) .
C13 C12 O6 Mg2 34.5(8) .
O8 C15 O7 Mg2 139.8(5) .
C14 C15 O7 Mg2 -46.3(8) .
O7 C15 O8 Mg1 178.0(4) .
C14 C15 O8 Mg1 3.8(6) .
